data_7204414
loop_
_publ_author_name
'Thiemann, Thies'
'Umeno, Kuniharu'
'Wang, Jian'
'Tabuchi, Yumiko'
'Arima, Kazuya'
'Watanabe, Masataka'
'Tanaka, Yasuko'
'Gorohmaru, Hideki'
'Mataka, Shuntaro'

_publ_section_title
;
 Elongated phosphoranes by C???C coupling of
 haloaroylmethylidenetriphenylphosphoranes: synthesis and applications
;
_journal_issue 18
_journal_name_full 'Journal of the Chemical Society, Perkin Transactions 1'
_journal_page_first 2090
_journal_paper_doi 10.1039/b202745n
_journal_year 2002
_chemical_formula_moiety 'C36 H27 O P '
_chemical_formula_sum 'C36 H27 O P'
_chemical_formula_weight 506.58
_space_group_IT_number 14
_symmetry_cell_setting monoclinic
_symmetry_Int_Tables_number 14
_symmetry_space_group_name_Hall '-P 2ybc'
_symmetry_space_group_name_H-M 'P 1 21/c 1'
_atom_sites_solution_hydrogens geom
_atom_sites_solution_primary direct
_atom_sites_solution_secondary difmap
_cell_angle_alpha 90.0(5)
_cell_angle_beta 96.1(8)
_cell_angle_gamma 90.0(6)
_cell_formula_units_Z 4
_cell_length_a 21.492(1)
_cell_length_b 8.0545(4)
_cell_length_c 15.4024(9)
_cell_measurement_reflns_used 12140
_cell_measurement_temperature 183.2
_cell_measurement_theta_max 27.5
_cell_measurement_theta_min 1.5
_cell_volume 2651(4)
_computing_cell_refinement 'MSC/AFC Diffractometer Control'
_computing_data_collection 'MSC/AFC Diffractometer Control'
_computing_data_reduction 'teXsan for Windows version1.06(MSC,1997-1999)'
_computing_publication_material 'teXsan for Windows version1.06(MSC,1997-1999)'
_computing_structure_refinement 'SHELXL-97 (Sheldrick, 1997)'
_computing_structure_solution 'SHELXS-97 (Sheldrick, 1990)'
_diffrn_ambient_temperature 183.2
_diffrn_measurement_device 'Rigaku RAXIS-RAPID'
_diffrn_measurement_method \w/2\q
_diffrn_orient_matrix_UB_11 0.01250
_diffrn_orient_matrix_UB_12 -0.03798
_diffrn_orient_matrix_UB_13 0.06118
_diffrn_orient_matrix_UB_21 0.04139
_diffrn_orient_matrix_UB_22 -0.03706
_diffrn_orient_matrix_UB_23 -0.01715
_diffrn_orient_matrix_UB_31 0.01790
_diffrn_orient_matrix_UB_32 0.11224
_diffrn_orient_matrix_UB_33 0.01504
_diffrn_radiation_detector 'Imaging Plate'
_diffrn_radiation_monochromator graphite
_diffrn_radiation_source 'Rigaku rotating anode'
_diffrn_radiation_type 'Mo K\a'
_diffrn_radiation_wavelength 0.7107
_diffrn_reflns_av_R_equivalents 0.00000
_diffrn_reflns_av_sigmaI/netI 0.1069
_diffrn_reflns_limit_h_max 27
_diffrn_reflns_limit_h_min -27
_diffrn_reflns_limit_k_max 0
_diffrn_reflns_limit_k_min -10
_diffrn_reflns_limit_l_max 20
_diffrn_reflns_limit_l_min 0
_diffrn_reflns_number 6425
_diffrn_reflns_reduction_process 'Lp corrections applied'
_diffrn_reflns_theta_max 27.48
_diffrn_reflns_theta_min 1.33
_diffrn_standards_decay_% 0.00
_diffrn_standards_interval_count 0
_diffrn_standards_number 0
_exptl_absorpt_coefficient_mu 0.132
_exptl_absorpt_correction_T_max 0.9934
_exptl_absorpt_correction_T_min 0.9492
_exptl_absorpt_correction_type empirical
_exptl_crystal_colour colorless
_exptl_crystal_density_diffrn 1.269
_exptl_crystal_density_meas ?
_exptl_crystal_description platelet
_exptl_crystal_F_000 1064.00
_exptl_crystal_size_max 0.40
_exptl_crystal_size_mid 0.20
_exptl_crystal_size_min 0.05
_refine_diff_density_max 0.50
_refine_diff_density_min -0.36
_refine_ls_extinction_coef 0.0033(11)
_refine_ls_extinction_expression Fc^*^=kFc[1+0.001xFc^2^\l^3^/sin(2\q)]^-1/4^
_refine_ls_extinction_method SHELXL
_refine_ls_goodness_of_fit_ref 1.014
_refine_ls_hydrogen_treatment mixed
_refine_ls_matrix_type full
_refine_ls_number_parameters 344
_refine_ls_number_reflns 6007
_refine_ls_number_restraints 0
_refine_ls_restrained_S_all 1.014
_refine_ls_R_factor_all 0.1411
_refine_ls_R_factor_gt 0.0694
_refine_ls_shift/su_max 0.001
_refine_ls_shift/su_mean 0.000
_refine_ls_structure_factor_coef Fsqd
_refine_ls_weighting_details 'calc w=1/[\s^2^(Fo^2^)+(0.0976P)^2^+0.0000P] where P=(Fo^2^+2Fc^2^)/3'
_refine_ls_weighting_scheme calc
_refine_ls_wR_factor_gt 0.1643
_refine_ls_wR_factor_ref 0.2004
_reflns_number_gt 3186
_reflns_number_total 6007
_reflns_threshold_expression >2sigma(I)
_cod_data_source_file b202745n.txt
_cod_data_source_block '_4l'
_cod_original_cell_volume 2651(2)
_cod_original_sg_symbol_H-M 'P 21/c     '
_cod_original_formula_sum 'C36 H27 O P '
_cod_database_code 7204414

loop_
_symmetry_equiv_pos_as_xyz
'   +x,   +y,   +z'
'   -x,1/2+y,1/2-z'
'   -x,   -y,   -z'
'   +x,1/2-y,1/2+z'

loop_
_atom_site_label
_atom_site_type_symbol
_atom_site_fract_x
_atom_site_fract_y
_atom_site_fract_z
_atom_site_U_iso_or_equiv
_atom_site_adp_type
_atom_site_occupancy
_atom_site_symmetry_multiplicity
_atom_site_calc_flag
_atom_site_refinement_flags
_atom_site_disorder_assembly
_atom_site_disorder_group
P1 P 0.31747(4) -0.06414(11) 0.63053(6) 0.0250(2) Uani 1 1 d . . .
O1 O 0.32403(11) 0.2274(3) 0.51988(19) 0.0414(7) Uani 1 1 d . . .
C1 C 0.02235(17) 0.6296(5) 0.3653(3) 0.0362(9) Uani 1 1 d . . .
C2 C 0.07733(18) 0.6695(5) 0.4133(3) 0.0368(9) Uani 1 1 d . . .
C3 C 0.0900(2) 0.8377(5) 0.4359(3) 0.0481(11) Uani 1 1 d . . .
C4 C 0.0458(2) 0.9594(5) 0.4136(3) 0.0523(11) Uani 1 1 d . . .
C5 C -0.01036(17) 0.9190(5) 0.3655(2) 0.0384(9) Uani 1 1 d . . .
C6 C -0.0576(2) 1.0432(5) 0.3413(3) 0.0482(11) Uani 1 1 d . . .
C7 C -0.11071(18) 1.0035(6) 0.2918(3) 0.0444(10) Uani 1 1 d . . .
C8 C -0.12095(18) 0.8395(6) 0.2608(3) 0.0475(11) Uani 1 1 d . . .
C9 C -0.07726(18) 0.7173(5) 0.2839(3) 0.0456(10) Uani 1 1 d . . .
C10 C -0.02293(17) 0.7556(5) 0.3377(2) 0.0348(8) Uani 1 1 d . . .
C11 C 0.12460(16) 0.5401(4) 0.4406(2) 0.0316(8) Uani 1 1 d . . .
C12 C 0.10858(16) 0.3947(4) 0.4832(2) 0.0331(8) Uani 1 1 d . . .
C13 C 0.15402(16) 0.2784(4) 0.5118(2) 0.0322(8) Uani 1 1 d . . .
C14 C 0.21659(15) 0.3025(4) 0.4978(2) 0.0263(7) Uani 1 1 d . . .
C15 C 0.23185(16) 0.4456(4) 0.4528(2) 0.0318(8) Uani 1 1 d . . .
C16 C 0.18697(17) 0.5625(4) 0.4259(2) 0.0346(8) Uani 1 1 d . . .
C17 C 0.26876(16) 0.1870(4) 0.5326(2) 0.0289(8) Uani 1 1 d . . .
C18 C 0.25535(14) 0.0455(4) 0.5783(2) 0.0292(8) Uani 1 1 d . . .
C19 C 0.36873(14) 0.0602(4) 0.7050(2) 0.0266(7) Uani 1 1 d . . .
C20 C 0.43281(16) 0.0292(4) 0.7191(2) 0.0325(8) Uani 1 1 d . . .
C21 C 0.46946(17) 0.1183(5) 0.7825(3) 0.0403(9) Uani 1 1 d . . .
C22 C 0.44277(19) 0.2356(5) 0.8324(3) 0.0412(9) Uani 1 1 d . . .
C23 C 0.3793(2) 0.2675(5) 0.8178(3) 0.0491(11) Uani 1 1 d . . .
C24 C 0.34310(18) 0.1803(5) 0.7545(3) 0.0431(10) Uani 1 1 d . . .
C25 C 0.36823(15) -0.1721(4) 0.5620(2) 0.0268(7) Uani 1 1 d . . .
C26 C 0.36943(16) -0.3448(4) 0.5580(3) 0.0317(8) Uani 1 1 d . . .
C27 C 0.40763(17) -0.4249(5) 0.5036(3) 0.0374(9) Uani 1 1 d . . .
C28 C 0.44507(17) -0.3342(5) 0.4538(3) 0.0390(9) Uani 1 1 d . . .
C29 C 0.44388(16) -0.1613(5) 0.4562(2) 0.0351(9) Uani 1 1 d . . .
C30 C 0.40615(16) -0.0804(4) 0.5108(2) 0.0307(8) Uani 1 1 d . . .
C31 C 0.28426(14) -0.2212(4) 0.6950(2) 0.0256(7) Uani 1 1 d . . .
C32 C 0.30645(16) -0.2488(5) 0.7828(2) 0.0330(8) Uani 1 1 d . . .
C33 C 0.27920(18) -0.3715(5) 0.8308(3) 0.0402(9) Uani 1 1 d . . .
C34 C 0.23109(18) -0.4665(5) 0.7916(3) 0.0424(10) Uani 1 1 d . . .
C35 C 0.20912(17) -0.4421(5) 0.7045(3) 0.0403(9) Uani 1 1 d . . .
C36 C 0.23565(16) -0.3188(5) 0.6562(3) 0.0349(8) Uani 1 1 d . . .
H1 H 0.0117 0.5132 0.3455 0.026 Uiso 1 1 d . . .
H2 H -0.0507 1.1524 0.3644 0.026 Uiso 1 1 d . . .
H3 H -0.1435 1.0823 0.2647 0.026 Uiso 1 1 d . . .
H4 H -0.0889 0.5908 0.2663 0.026 Uiso 1 1 d . . .
H5 H 0.0625 0.3880 0.4957 0.026 Uiso 1 1 d . . .
H6 H 0.1412 0.1748 0.5402 0.026 Uiso 1 1 d . . .
H7 H 0.2771 0.4575 0.4412 0.026 Uiso 1 1 d . . .
H8 H 0.1997 0.6688 0.3955 0.026 Uiso 1 1 d . . .
H9 H 0.2138 0.0138 0.5838 0.026 Uiso 1 1 d . . .
H10 H 0.4528 -0.0664 0.6877 0.026 Uiso 1 1 d . . .
H11 H 0.5129 0.0840 0.7923 0.026 Uiso 1 1 d . . .
H12 H 0.4723 0.2858 0.8830 0.026 Uiso 1 1 d . . .
H13 H 0.2998 0.2115 0.7408 0.026 Uiso 1 1 d . . .
H14 H 0.3466 -0.4222 0.5999 0.026 Uiso 1 1 d . . .
H15 H 0.4027 -0.5622 0.5053 0.026 Uiso 1 1 d . . .
H16 H 0.4701 -0.3792 0.4093 0.026 Uiso 1 1 d . . .
H17 H 0.4721 -0.1058 0.4209 0.026 Uiso 1 1 d . . .
H18 H 0.4026 0.0288 0.5055 0.026 Uiso 1 1 d . . .
H19 H 0.3408 -0.1771 0.8165 0.026 Uiso 1 1 d . . .
H20 H 0.2086 -0.5530 0.8240 0.026 Uiso 1 1 d . . .
H21 H 0.1417 0.8741 0.4740 0.026 Uiso 1 1 d . . .
H22 H -0.1679 0.8078 0.2265 0.026 Uiso 1 1 d . . .
H23 H 0.3546 0.3605 0.8628 0.026 Uiso 1 1 d . . .
H24 H 0.2944 -0.3806 0.9036 0.026 Uiso 1 1 d . . .
H25 H 0.1681 -0.5275 0.6711 0.026 Uiso 1 1 d . . .
H26 H 0.2099 -0.2681 0.5887 0.026 Uiso 1 1 d . . .
H27 H 0.0557 1.1157 0.4174 0.026 Uiso 1 1 d . . .

loop_
_atom_site_aniso_label
_atom_site_aniso_U_11
_atom_site_aniso_U_22
_atom_site_aniso_U_33
_atom_site_aniso_U_23
_atom_site_aniso_U_13
_atom_site_aniso_U_12
P1 0.0231(4) 0.0269(4) 0.0246(5) -0.0020(4) 0.0005(3) 0.0003(4)
O1 0.0274(13) 0.0415(15) 0.0564(19) 0.0134(14) 0.0097(12) 0.0028(11)
C1 0.037(2) 0.041(2) 0.032(2) 0.0019(17) 0.0070(17) 0.0042(16)
C2 0.043(2) 0.040(2) 0.028(2) 0.0032(17) 0.0023(17) 0.0052(17)
C3 0.052(3) 0.037(2) 0.051(3) -0.001(2) -0.012(2) 0.0087(19)
C4 0.060(3) 0.044(2) 0.049(3) -0.005(2) -0.013(2) 0.007(2)
C5 0.040(2) 0.045(2) 0.029(2) -0.0003(18) 0.0035(16) 0.0024(18)
C6 0.056(3) 0.048(3) 0.042(2) 0.004(2) 0.007(2) 0.015(2)
C7 0.033(2) 0.062(3) 0.039(2) 0.016(2) 0.0061(19) 0.0103(19)
C8 0.034(2) 0.056(3) 0.054(3) 0.018(2) 0.010(2) 0.006(2)
C9 0.035(2) 0.057(3) 0.044(3) 0.005(2) 0.0023(19) -0.0036(19)
C10 0.036(2) 0.040(2) 0.030(2) 0.0042(17) 0.0114(16) 0.0003(17)
C11 0.0336(18) 0.0344(19) 0.0256(19) 0.0017(15) -0.0016(15) 0.0075(15)
C12 0.0274(18) 0.041(2) 0.031(2) 0.0034(16) 0.0018(15) 0.0041(15)
C13 0.0329(18) 0.0293(18) 0.034(2) 0.0056(16) 0.0031(16) 0.0023(15)
C14 0.0292(17) 0.0274(16) 0.0218(18) -0.0003(14) -0.0002(14) 0.0039(14)
C15 0.0311(18) 0.0324(18) 0.031(2) 0.0039(16) -0.0008(15) -0.0012(16)
C16 0.0387(19) 0.0316(18) 0.032(2) 0.0078(17) -0.0010(16) -0.0016(17)
C17 0.0300(18) 0.0308(18) 0.0256(19) -0.0018(15) 0.0006(15) 0.0021(14)
C18 0.0220(16) 0.0316(18) 0.032(2) 0.0021(15) -0.0049(14) 0.0005(14)
C19 0.0278(16) 0.0246(16) 0.0265(18) -0.0013(15) -0.0006(14) -0.0053(14)
C20 0.0306(18) 0.0363(19) 0.030(2) -0.0023(16) 0.0012(15) -0.0019(15)
C21 0.032(2) 0.049(2) 0.038(2) 0.0022(19) -0.0049(17) -0.0119(17)
C22 0.053(2) 0.038(2) 0.031(2) -0.0060(18) -0.0016(18) -0.0160(19)
C23 0.056(3) 0.044(2) 0.045(3) -0.018(2) -0.002(2) -0.001(2)
C24 0.037(2) 0.042(2) 0.049(3) -0.017(2) -0.0018(19) 0.0055(18)
C25 0.0221(16) 0.0322(18) 0.0251(18) -0.0041(15) -0.0024(14) 0.0015(14)
C26 0.0295(18) 0.0299(18) 0.035(2) -0.0017(16) -0.0004(15) 0.0011(15)
C27 0.0345(19) 0.0353(19) 0.042(2) -0.0105(18) 0.0013(17) 0.0029(17)
C28 0.032(2) 0.050(2) 0.035(2) -0.0105(19) 0.0038(17) 0.0053(18)
C29 0.0260(18) 0.048(2) 0.032(2) -0.0006(18) 0.0043(15) 0.0038(17)
C30 0.0330(18) 0.0308(18) 0.0276(19) 0.0004(16) 0.0002(15) 0.0048(15)
C31 0.0243(16) 0.0267(17) 0.0260(18) -0.0004(14) 0.0031(14) 0.0029(13)
C32 0.0329(19) 0.0372(19) 0.027(2) -0.0006(17) -0.0033(15) 0.0039(16)
C33 0.047(2) 0.045(2) 0.029(2) 0.0056(17) 0.0039(18) 0.0062(18)
C34 0.050(2) 0.035(2) 0.045(3) 0.0082(18) 0.017(2) -0.0046(18)
C35 0.043(2) 0.039(2) 0.040(2) -0.0022(19) 0.0080(18) -0.0093(18)
C36 0.0309(18) 0.042(2) 0.032(2) -0.0007(17) 0.0041(16) -0.0062(16)

loop_
_atom_type_symbol
_atom_type_oxidation_number
_atom_type_number_in_cell
_atom_type_scat_dispersion_real
_atom_type_scat_dispersion_imag
_atom_type_scat_source
C 0 144 0.002 0.002
;International Tables for Crystallography
(1992, Vol. C, Table 6.1.1.2)
;
H 0 108 0.000 0.000
;International Tables for Crystallography
(1992, Vol. C, Table 6.1.1.2)
;
O 0 4 0.008 0.006
;International Tables for Crystallography
(1992, Vol. C, Table 6.1.1.2)
;
P 0 4 0.090 0.095
;International Tables for Crystallography
(1992, Vol. C, Table 6.1.1.2)
;

loop_
_geom_angle_atom_site_label_1
_geom_angle_atom_site_label_2
_geom_angle_atom_site_label_3
_geom_angle
_geom_angle_site_symmetry_1
_geom_angle_site_symmetry_3
_geom_angle_publ_flag
C18 P1 C31 106.5(4) . . ?
C18 P1 C19 113.7(4) . . ?
C31 P1 C19 106.9(4) . . ?
C18 P1 C25 117.1(3) . . ?
C31 P1 C25 106.4(4) . . ?
C19 P1 C25 105.7(3) . . ?
C2 C1 C10 120.9(5) . . ?
C2 C1 H1 122.7(6) . . ?
C10 C1 H1 116.3(5) . . ?
C1 C2 C3 119.4(6) . . ?
C1 C2 C11 121.0(5) . . ?
C3 C2 C11 119.6(5) . . ?
C4 C3 C2 120.6(6) . . ?
C4 C3 H21 120.6(5) . . ?
C2 C3 H21 118.9(6) . . ?
C3 C4 C5 120.1(5) . . ?
C3 C4 H27 125.6(5) . . ?
C5 C4 H27 112.8(7) . . ?
C4 C5 C10 120.8(6) . . ?
C4 C5 C6 121.5(5) . . ?
C10 C5 C6 117.7(6) . . ?
C7 C6 C5 120.8(5) . . ?
C7 C6 H2 121.3(7) . . ?
C5 C6 H2 117.7(6) . . ?
C6 C7 C8 120.5(6) . . ?
C6 C7 H3 127.0(6) . . ?
C8 C7 H3 111.8(6) . . ?
C9 C8 C7 120.1(6) . . ?
C9 C8 H22 120.9(5) . . ?
C7 C8 H22 118.3(7) . . ?
C8 C9 C10 120.0(6) . . ?
C8 C9 H4 118.4(5) . . ?
C10 C9 H4 121.1(6) . . ?
C9 C10 C5 120.8(6) . . ?
C9 C10 C1 121.2(5) . . ?
C5 C10 C1 118.0(5) . . ?
C16 C11 C12 118.2(6) . . ?
C16 C11 C2 120.2(5) . . ?
C12 C11 C2 121.6(4) . . ?
C13 C12 C11 120.8(4) . . ?
C13 C12 H5 124.2(5) . . ?
C11 C12 H5 114.8(7) . . ?
C12 C13 C14 120.8(5) . . ?
C12 C13 H6 119.1(4) . . ?
C14 C13 H6 120.0(6) . . ?
C13 C14 C15 118.0(6) . . ?
C13 C14 C17 123.3(4) . . ?
C15 C14 C17 118.6(4) . . ?
C16 C15 C14 121.1(4) . . ?
C16 C15 H7 122.4(5) . . ?
C14 C15 H7 116.4(7) . . ?
C15 C16 C11 121.0(5) . . ?
C15 C16 H8 119.6(4) . . ?
C11 C16 H8 119.3(6) . . ?
O1 C17 C18 122.6(6) . . ?
O1 C17 C14 117.3(4) . . ?
C18 C17 C14 120.0(5) . . ?
C17 C18 P1 117.7(5) . . ?
C17 C18 H9 121.3(7) . . ?
P1 C18 H9 120.9(4) . . ?
C24 C19 C20 118.9(6) . . ?
C24 C19 P1 119.1(4) . . ?
C20 C19 P1 121.7(5) . . ?
C21 C20 C19 119.7(6) . . ?
C21 C20 H10 119.0(5) . . ?
C19 C20 H10 121.1(6) . . ?
C22 C21 C20 120.5(4) . . ?
C22 C21 H11 123.9(7) . . ?
C20 C21 H11 115.3(6) . . ?
C21 C22 C23 119.8(6) . . ?
C21 C22 H12 115.4(5) . . ?
C23 C22 H12 124.5(6) . . ?
C24 C23 C22 119.7(6) . . ?
C24 C23 H23 118.9(5) . . ?
C22 C23 H23 121.2(6) . . ?
C23 C24 C19 121.4(5) . . ?
C23 C24 H13 118.8(6) . . ?
C19 C24 H13 119.5(7) . . ?
C26 C25 C30 119.1(5) . . ?
C26 C25 P1 121.2(5) . . ?
C30 C25 P1 119.7(4) . . ?
C27 C26 C25 120.3(6) . . ?
C27 C26 H14 115.9(5) . . ?
C25 C26 H14 123.5(5) . . ?
C28 C27 C26 120.4(5) . . ?
C28 C27 H15 127.1(5) . . ?
C26 C27 H15 112.5(6) . . ?
C27 C28 C29 120.1(5) . . ?
C27 C28 H16 125.9(5) . . ?
C29 C28 H16 113.5(6) . . ?
C30 C29 C28 119.9(6) . . ?
C30 C29 H17 124.4(5) . . ?
C28 C29 H17 115.7(6) . . ?
C29 C30 C25 120.2(4) . . ?
C29 C30 H18 117.4(6) . . ?
C25 C30 H18 121.7(5) . . ?
C36 C31 C32 119.2(6) . . ?
C36 C31 P1 118.9(5) . . ?
C32 C31 P1 121.9(5) . . ?
C33 C32 C31 120.2(6) . . ?
C33 C32 H19 116.5(5) . . ?
C31 C32 H19 123.2(6) . . ?
C34 C33 C32 119.9(5) . . ?
C34 C33 H24 121.5(7) . . ?
C32 C33 H24 118.3(6) . . ?
C33 C34 C35 120.6(6) . . ?
C33 C34 H20 123.0(5) . . ?
C35 C34 H20 116.3(6) . . ?
C34 C35 C36 119.9(6) . . ?
C34 C35 H25 119.7(6) . . ?
C36 C35 H25 120.3(5) . . ?
C31 C36 C35 120.2(5) . . ?
C31 C36 H26 116.0(6) . . ?
C35 C36 H26 121.9(5) . . ?

loop_
_geom_bond_atom_site_label_1
_geom_bond_atom_site_label_2
_geom_bond_distance
_geom_bond_site_symmetry_2
_geom_bond_publ_flag
P1 C18 1.727(12) . ?
P1 C31 1.802(10) . ?
P1 C19 1.806(13) . ?
P1 C25 1.818(11) . ?
O1 C17 1.267(6) . ?
C1 C2 1.364(10) . ?
C1 C10 1.439(10) . ?
C1 H1 1.005(5) . ?
C2 C3 1.418(7) . ?
C2 C11 1.485(10) . ?
C3 C4 1.382(10) . ?
C3 H21 1.235(9) . ?
C4 C5 1.387(11) . ?
C4 H27 1.277(5) . ?
C5 C10 1.401(7) . ?
C5 C6 1.445(10) . ?
C6 C7 1.343(11) . ?
C6 H2 0.954(6) . ?
C7 C8 1.414(8) . ?
C7 H3 1.006(8) . ?
C8 C9 1.381(10) . ?
C8 H22 1.117(8) . ?
C9 C10 1.393(11) . ?
C9 H4 1.077(6) . ?
C11 C16 1.395(6) . ?
C11 C12 1.403(8) . ?
C12 C13 1.390(10) . ?
C12 H5 1.030(4) . ?
C13 C14 1.398(6) . ?
C13 H6 0.995(6) . ?
C14 C15 1.402(8) . ?
C14 C17 1.511(11) . ?
C15 C16 1.380(10) . ?
C15 H7 1.012(4) . ?
C16 H8 1.026(6) . ?
C17 C18 1.386(8) . ?
C18 H9 0.941(4) . ?
C19 C24 1.382(9) . ?
C19 C20 1.394(6) . ?
C20 C21 1.388(11) . ?
C20 H10 1.027(6) . ?
C21 C22 1.381(9) . ?
C21 H11 0.970(5) . ?
C22 C23 1.382(7) . ?
C22 H12 1.033(8) . ?
C23 C24 1.374(11) . ?
C23 H23 1.185(8) . ?
C24 H13 0.965(5) . ?
C25 C26 1.393(5) . ?
C25 C30 1.402(10) . ?
C26 C27 1.392(10) . ?
C26 H14 1.055(7) . ?
C27 C28 1.378(10) . ?
C27 H15 1.112(4) . ?
C28 C29 1.393(5) . ?
C28 H16 0.984(7) . ?
C29 C30 1.391(10) . ?
C29 H17 0.966(7) . ?
C30 H18 0.886(4) . ?
C31 C36 1.391(10) . ?
C31 C32 1.403(8) . ?
C32 C33 1.399(9) . ?
C32 H19 1.033(8) . ?
C33 C34 1.374(11) . ?
C33 H24 1.137(6) . ?
C34 C35 1.389(9) . ?
C34 H20 1.009(7) . ?
C35 C36 1.398(9) . ?
C35 H25 1.191(9) . ?
C36 H26 1.196(8) . ?

loop_
_geom_contact_atom_site_label_1
_geom_contact_atom_site_label_2
_geom_contact_distance
_geom_contact_site_symmetry_1
_geom_contact_site_symmetry_2
_geom_contact_publ_flag
? ? ? ? ? ?

loop_
_geom_torsion_atom_site_label_1
_geom_torsion_atom_site_label_2
_geom_torsion_atom_site_label_3
_geom_torsion_atom_site_label_4
_geom_torsion
_geom_torsion_site_symmetry_1
_geom_torsion_site_symmetry_2
_geom_torsion_site_symmetry_3
_geom_torsion_site_symmetry_4
_geom_torsion_publ_flag
C10 C1 C2 C3 -0.2(6) . . . . ?
C10 C1 C2 C11 -179.0(3) . . . . ?
C1 C2 C3 C4 3.3(7) . . . . ?
C11 C2 C3 C4 -177.9(4) . . . . ?
C2 C3 C4 C5 -2.7(7) . . . . ?
C3 C4 C5 C10 -1.0(7) . . . . ?
C3 C4 C5 C6 179.8(4) . . . . ?
C4 C5 C6 C7 177.4(4) . . . . ?
C10 C5 C6 C7 -1.8(6) . . . . ?
C5 C6 C7 C8 -1.4(6) . . . . ?
C6 C7 C8 C9 2.5(6) . . . . ?
C7 C8 C9 C10 -0.2(6) . . . . ?
C8 C9 C10 C5 -3.1(6) . . . . ?
C8 C9 C10 C1 177.9(4) . . . . ?
C4 C5 C10 C9 -175.2(4) . . . . ?
C6 C5 C10 C9 4.1(6) . . . . ?
C4 C5 C10 C1 3.9(6) . . . . ?
C6 C5 C10 C1 -176.8(3) . . . . ?
C2 C1 C10 C9 175.7(4) . . . . ?
C2 C1 C10 C5 -3.3(5) . . . . ?
C1 C2 C11 C16 129.9(5) . . . . ?
C3 C2 C11 C16 -48.8(6) . . . . ?
C1 C2 C11 C12 -51.5(6) . . . . ?
C3 C2 C11 C12 129.8(5) . . . . ?
C16 C11 C12 C13 1.7(6) . . . . ?
C2 C11 C12 C13 -177.0(4) . . . . ?
C11 C12 C13 C14 -0.9(6) . . . . ?
C12 C13 C14 C15 -1.1(5) . . . . ?
C12 C13 C14 C17 175.7(3) . . . . ?
C13 C14 C15 C16 2.4(5) . . . . ?
C17 C14 C15 C16 -174.6(3) . . . . ?
C14 C15 C16 C11 -1.7(6) . . . . ?
C12 C11 C16 C15 -0.4(6) . . . . ?
C2 C11 C16 C15 178.3(4) . . . . ?
C13 C14 C17 O1 -176.0(3) . . . . ?
C15 C14 C17 O1 0.8(5) . . . . ?
C13 C14 C17 C18 2.5(5) . . . . ?
C15 C14 C17 C18 179.3(3) . . . . ?
O1 C17 C18 P1 8.1(5) . . . . ?
C14 C17 C18 P1 -170.3(3) . . . . ?
C31 P1 C18 C17 172.3(3) . . . . ?
C19 P1 C18 C17 54.9(5) . . . . ?
C25 P1 C18 C17 -68.9(6) . . . . ?
C18 P1 C19 C24 38.1(5) . . . . ?
C31 P1 C19 C24 -79.1(6) . . . . ?
C25 P1 C19 C24 167.9(3) . . . . ?
C18 P1 C19 C20 -147.3(4) . . . . ?
C31 P1 C19 C20 95.5(6) . . . . ?
C25 P1 C19 C20 -17.5(4) . . . . ?
C24 C19 C20 C21 0.3(5) . . . . ?
P1 C19 C20 C21 -174.3(3) . . . . ?
C19 C20 C21 C22 0.9(6) . . . . ?
C20 C21 C22 C23 -1.6(6) . . . . ?
C21 C22 C23 C24 1.1(7) . . . . ?
C22 C23 C24 C19 0.2(7) . . . . ?
C20 C19 C24 C23 -0.9(6) . . . . ?
P1 C19 C24 C23 173.9(4) . . . . ?
C18 P1 C25 C26 -110.9(6) . . . . ?
C31 P1 C25 C26 8.0(4) . . . . ?
C19 P1 C25 C26 121.4(6) . . . . ?
C18 P1 C25 C30 68.0(6) . . . . ?
C31 P1 C25 C30 -173.2(3) . . . . ?
C19 P1 C25 C30 -59.8(6) . . . . ?
C30 C25 C26 C27 -0.3(6) . . . . ?
P1 C25 C26 C27 178.6(3) . . . . ?
C25 C26 C27 C28 0.7(6) . . . . ?
C26 C27 C28 C29 -1.4(6) . . . . ?
C27 C28 C29 C30 1.8(6) . . . . ?
C28 C29 C30 C25 -1.4(6) . . . . ?
C26 C25 C30 C29 0.7(5) . . . . ?
P1 C25 C30 C29 -178.2(3) . . . . ?
C18 P1 C31 C36 48.5(5) . . . . ?
C19 P1 C31 C36 170.3(3) . . . . ?
C25 P1 C31 C36 -77.2(5) . . . . ?
C18 P1 C31 C32 -132.2(5) . . . . ?
C19 P1 C31 C32 -10.4(3) . . . . ?
C25 P1 C31 C32 102.1(5) . . . . ?
C36 C31 C32 C33 -1.0(5) . . . . ?
P1 C31 C32 C33 179.7(3) . . . . ?
C31 C32 C33 C34 0.8(6) . . . . ?
C32 C33 C34 C35 0.0(6) . . . . ?
C33 C34 C35 C36 -0.6(6) . . . . ?
C32 C31 C36 C35 0.4(5) . . . . ?
P1 C31 C36 C35 179.8(3) . . . . ?
C34 C35 C36 C31 0.3(6) . . . . ?

loop_
_cod_related_entry_id
_cod_related_entry_database
_cod_related_entry_code
1 ChemSpider 9039383
